data_6000519
loop_
_publ_author_name
'Cockcroft, J. K.'
'Fitch, A. N.'

_publ_section_title
;
 The solid-phases of deuterium sulfide by powder neutron-diffraction
;
_journal_coden_ASTM ZEKRDZ
_journal_issue 1-4
_journal_name_full 'Zeitschrift f\"ur Kristallographie'
_journal_page_first 1
_journal_page_last 19
_journal_paper_doi 10.1524/zkri.1990.193.14.1
_journal_volume 193
_journal_year 1990
_chemical_formula_sum 'D2 S'
_space_group_name_H-M_alt Fm3m
_cell_angle_alpha 90.000
_cell_angle_beta 90.000
_cell_angle_gamma 90.000
_cell_length_a 5.8486
_cell_length_b 5.8486
_cell_length_c 5.8486
_cell_volume 200.06
_diffrn_ambient_temperature 160
_cod_database_code 6000519

loop_
_atom_site_label
_atom_site_fract_x
_atom_site_fract_y
_atom_site_fract_z
? ? ? ?
